data_2008089
loop_
_publ_author_name
'Warda, Salam A.'

_publ_section_title
;Polymeric
 aqua(<i>N</i>-ethylurea-<i>O</i>)(<i>N</i>-pyruvidene-\b-alaninato-<i>O</i>,<i>N</i>,<i>O</i>')copper(II)
;
_journal_issue 1
_journal_name_full 'Acta Crystallographica Section C'
_journal_page_first 52
_journal_page_last 54
_journal_paper_doi 10.1107/S0108270198010166
_journal_volume 55
_journal_year 1999
_chemical_formula_iupac '[Cu(C~6~H~7~NO~5~)(C~3~H~8~N~2~O)(H~2~O)]'
_chemical_formula_sum 'C9 H17 Cu N3 O6'
_chemical_formula_weight 326.80
_chemical_name_systematic
;
 Polymeric aqua(N-ethylurea-O)(N-pyruvidene-\b-alaninato-O,N,O')copper(II)
;
_space_group_IT_number 14
_symmetry_cell_setting monoclinic
_symmetry_space_group_name_Hall '-P 2ybc'
_symmetry_space_group_name_H-M 'P 1 21/c 1'
_audit_creation_method SHELXL97
_cell_angle_alpha 90.00
_cell_angle_beta 114.212(11)
_cell_angle_gamma 90.00
_cell_formula_units_Z 4
_cell_length_a 15.0798(16)
_cell_length_b 7.5653(5)
_cell_length_c 12.6522(14)
_cell_measurement_reflns_used 5000
_cell_measurement_temperature 173(2)
_cell_measurement_theta_max 28
_cell_measurement_theta_min 2.96
_cell_volume 1316.4(2)
_computing_cell_refinement 'CELL (Stoe, 1997a)'
_computing_data_collection 'EXPOSE (Stoe, 1997b)'
_computing_data_reduction 'INTEGRATE (Stoe, 1997c)'
_computing_molecular_graphics 'XP (Siemens, 1996a)'
_computing_publication_material SHELXL97
_computing_structure_refinement 'SHELXL97 (Sheldrick, 1997)'
_computing_structure_solution 'SHELXS97 (Sheldrick, 1990)'
_diffrn_ambient_temperature 173(2)
_diffrn_detector_area_resol_mean 60
_diffrn_measured_fraction_theta_full 0.984
_diffrn_measured_fraction_theta_max 0.984
_diffrn_measurement_device_type 'Stoe IPDS'
_diffrn_measurement_method 'Image plate scans'
_diffrn_radiation_monochromator graphite
_diffrn_radiation_source 'fine-focus sealed tube'
_diffrn_radiation_type MoK\a
_diffrn_radiation_wavelength 0.71073
_diffrn_reflns_av_R_equivalents 0.051
_diffrn_reflns_av_sigmaI/netI 0.058
_diffrn_reflns_limit_h_max 19
_diffrn_reflns_limit_h_min -18
_diffrn_reflns_limit_k_max 9
_diffrn_reflns_limit_k_min -9
_diffrn_reflns_limit_l_max 16
_diffrn_reflns_limit_l_min -16
_diffrn_reflns_number 12133
_diffrn_reflns_theta_full 27.99
_diffrn_reflns_theta_max 27.99
_diffrn_reflns_theta_min 2.96
_diffrn_standards_decay_% 0
_exptl_absorpt_coefficient_mu 1.686
_exptl_absorpt_correction_T_max 0.906
_exptl_absorpt_correction_T_min 0.511
_exptl_absorpt_correction_type integration
_exptl_absorpt_process_details '(XPREP; Siemens, 1996b)'
_exptl_crystal_colour 'light blue'
_exptl_crystal_density_diffrn 1.649
_exptl_crystal_density_meas ?
_exptl_crystal_density_method 'not measured'
_exptl_crystal_description 'Rectangular plate'
_exptl_crystal_F_000 676
_exptl_crystal_size_max 0.46
_exptl_crystal_size_mid 0.12
_exptl_crystal_size_min 0.06
_refine_diff_density_max 0.393
_refine_diff_density_min -0.390
_refine_ls_extinction_method none
_refine_ls_goodness_of_fit_ref 0.903
_refine_ls_hydrogen_treatment 'H atoms: see below'
_refine_ls_matrix_type full
_refine_ls_number_parameters 188
_refine_ls_number_reflns 3116
_refine_ls_number_restraints 5
_refine_ls_restrained_S_all 0.903
_refine_ls_R_factor_gt 0.029
_refine_ls_shift/su_max '< 0.001'
_refine_ls_structure_factor_coef Fsqd
_refine_ls_weighting_details 'calc w = 1/[\s^2^(Fo^2^)+(0.0271P)^2^] where P=(Fo^2^+2Fc^2^)/3'
_refine_ls_weighting_scheme calc
_refine_ls_wR_factor_ref 0.059
_reflns_number_gt 2163
_reflns_number_total 3116
_reflns_threshold_expression I>2\s(I)
_cod_data_source_file jz1313.cif
_cod_data_source_block I
_cod_depositor_comments
;
The following automatic conversions were performed:
'_symmetry_cell_setting' value 'Monoclinic' changed to 'monoclinic'
according to '/home/saulius/struct/CIF-dictionaries/cif_core.dic'
dictionary named 'cif_core.dic' version 2.4.1 from 2010-06-29.

Automatic conversion script
Id: cif_fix_enum 1527 2010-12-29 10:47:43Z saulius 

The following automatic conversions were performed:

'_exptl_absorpt_correction_type' value 'Integration' changed to
'integration' according to
/home/saulius/struct/CIF-dictionaries/cif_core.dic dictionary named
'cif_core.dic' version 2.4.1 from 2010-06-29.

Automatic conversion script
Id: cif_fix_values 1715 2011-07-08 13:25:40Z adriana 

The following automatic conversions were performed:

'_exptl_crystal_density_meas' value 'none' was changed to '?' - the
value is perceived as not measured.

Automatic conversion script
Id: cif_fix_values 3008 2015-01-20 13:52:24Z robertas 
;
_cod_original_sg_symbol_H-M 'P 21/c'
_cod_database_code 2008089

loop_
_symmetry_equiv_pos_as_xyz
'x, y, z'
'-x, y+1/2, -z+1/2'
'-x, -y, -z'
'x, -y-1/2, z-1/2'

loop_
_atom_site_label
_atom_site_fract_x
_atom_site_fract_y
_atom_site_fract_z
_atom_site_U_iso_or_equiv
_atom_site_adp_type
_atom_site_calc_flag
_atom_site_refinement_flags
_atom_site_occupancy
_atom_site_disorder_assembly
_atom_site_disorder_group
_atom_site_type_symbol
Cu 0.607240(18) 0.70631(4) 0.29214(2) 0.01624(8) Uani d . 1 . . Cu
O1 0.69896(10) 0.5351(2) 0.27829(13) 0.0215(3) Uani d . 1 . . O
N1 0.72732(11) 0.8055(3) 0.41558(13) 0.0161(4) Uani d . 1 . . N
C1 0.78814(16) 0.5718(3) 0.3409(2) 0.0228(5) Uani d . 1 . . C
O2 0.52645(10) 0.9003(2) 0.29968(12) 0.0183(3) Uani d . 1 . . O
C2 0.80484(15) 0.7304(3) 0.42101(18) 0.0201(5) Uani d . 1 . . C
N2 0.64285(14) 1.1683(3) 0.20410(18) 0.0245(5) Uani d D 1 . . N
H22 0.6564(18) 1.2796(17) 0.228(2) 0.029 Uiso d D 1 . . H
H21 0.5810(9) 1.139(4) 0.166(2) 0.029 Uiso d D 1 . . H
O3 0.85837(12) 0.4875(3) 0.34230(18) 0.0408(5) Uani d . 1 . . O
C3 0.90624(15) 0.7862(4) 0.4979(2) 0.0302(5) Uani d . 1 . . C
H3A 0.9156 0.7780 0.5791 0.045 Uiso calc R 1 . . H
H3B 0.9166 0.9085 0.4800 0.045 Uiso calc R 1 . . H
H3C 0.9528 0.7086 0.4848 0.045 Uiso calc R 1 . . H
N3 0.80495(14) 1.1224(3) 0.25200(19) 0.0297(5) Uani d D 1 . . N
H31 0.8149(19) 1.2349(17) 0.273(2) 0.036 Uiso d D 1 . . H
C4 0.72966(15) 0.9591(3) 0.48695(18) 0.0201(5) Uani d . 1 . . C
H4A 0.7475 1.0653 0.4543 0.024 Uiso calc R 1 . . H
H4B 0.7803 0.9410 0.5663 0.024 Uiso calc R 1 . . H
O4 0.49912(10) 1.1586(2) 0.36159(12) 0.0176(3) Uani d . 1 . . O
O5 0.56653(11) 0.5462(2) 0.42130(13) 0.0224(4) Uani d D 1 . . O
H52 0.5994(16) 0.554(4) 0.4978(9) 0.027 Uiso d D 1 . . H
H51 0.5576(18) 0.4302(15) 0.409(2) 0.027 Uiso d D 1 . . H
C5 0.63172(15) 0.9904(3) 0.49319(17) 0.0196(5) Uani d . 1 . . C
H5A 0.6170 0.8877 0.5318 0.024 Uiso calc R 1 . . H
H5B 0.6373 1.0956 0.5420 0.024 Uiso calc R 1 . . H
O6 0.69279(11) 0.9157(2) 0.14889(14) 0.0275(4) Uani d . 1 . . O
C6 0.54784(14) 1.0178(3) 0.37708(17) 0.0155(4) Uani d . 1 . . C
C7 0.71227(16) 1.0625(3) 0.19767(18) 0.0204(5) Uani d . 1 . . C
C8 0.88409(18) 1.0400(4) 0.2321(2) 0.0346(6) Uani d . 1 . . C
H8A 0.8645 0.9190 0.2018 0.041 Uiso calc R 1 . . H
H8B 0.9417 1.0302 0.3068 0.041 Uiso calc R 1 . . H
C9 0.9112(3) 1.1421(5) 0.1483(4) 0.0642(11) Uani d . 1 . . C
H9A 0.9641 1.0811 0.1372 0.096 Uiso calc R 1 . . H
H9B 0.9326 1.2609 0.1790 0.096 Uiso calc R 1 . . H
H9C 0.8546 1.1510 0.0738 0.096 Uiso calc R 1 . . H

loop_
_atom_site_aniso_label
_atom_site_aniso_U_11
_atom_site_aniso_U_22
_atom_site_aniso_U_33
_atom_site_aniso_U_12
_atom_site_aniso_U_13
_atom_site_aniso_U_23
Cu 0.01637(12) 0.01471(14) 0.01526(12) -0.00008(13) 0.00408(9) -0.00269(13)
O1 0.0199(8) 0.0183(10) 0.0241(8) -0.0009(6) 0.0068(6) -0.0061(7)
N1 0.0187(8) 0.0161(11) 0.0127(8) 0.0002(8) 0.0055(6) -0.0012(8)
C1 0.0220(11) 0.0222(14) 0.0258(11) -0.0019(9) 0.0115(9) -0.0037(10)
O2 0.0194(7) 0.0162(9) 0.0163(7) 0.0015(6) 0.0044(6) -0.0016(6)
C2 0.0192(10) 0.0205(14) 0.0207(10) -0.0026(9) 0.0084(8) -0.0020(9)
N2 0.0227(10) 0.0175(13) 0.0357(11) -0.0025(8) 0.0144(9) -0.0026(9)
O3 0.0222(9) 0.0398(13) 0.0601(12) 0.0020(8) 0.0165(9) -0.0252(10)
C3 0.0185(10) 0.0319(15) 0.0363(12) -0.0034(11) 0.0072(9) -0.0108(13)
N3 0.0228(10) 0.0267(13) 0.0398(12) -0.0051(9) 0.0129(9) -0.0150(10)
C4 0.0185(10) 0.0196(14) 0.0177(10) -0.0005(9) 0.0029(8) -0.0051(9)
O4 0.0200(7) 0.0161(10) 0.0166(7) 0.0043(6) 0.0072(6) 0.0008(6)
O5 0.0290(9) 0.0195(10) 0.0168(7) -0.0043(7) 0.0073(7) 0.0013(7)
C5 0.0244(11) 0.0203(14) 0.0124(10) 0.0055(9) 0.0059(8) -0.0016(9)
O6 0.0283(9) 0.0184(10) 0.0271(9) -0.0001(7) 0.0025(7) -0.0050(7)
C6 0.0171(10) 0.0164(13) 0.0153(10) 0.0005(9) 0.0090(8) 0.0032(9)
C7 0.0267(11) 0.0168(14) 0.0157(10) -0.0004(9) 0.0069(9) 0.0025(9)
C8 0.0237(12) 0.0340(18) 0.0449(16) 0.0029(11) 0.0128(11) -0.0057(13)
C9 0.073(2) 0.057(3) 0.093(3) 0.0156(18) 0.065(2) 0.010(2)

loop_
_atom_type_symbol
_atom_type_description
_atom_type_scat_dispersion_real
_atom_type_scat_dispersion_imag
_atom_type_scat_source
C C 0.0033 0.0016 'International Tables Vol C Tables 4.2.6.8 and 6.1.1.4'
H H 0.0000 0.0000 'International Tables Vol C Tables 4.2.6.8 and 6.1.1.4'
N N 0.0061 0.0033 'International Tables Vol C Tables 4.2.6.8 and 6.1.1.4'
O O 0.0106 0.0060 'International Tables Vol C Tables 4.2.6.8 and 6.1.1.4'
Cu Cu 0.3201 1.2651 'International Tables Vol C Tables 4.2.6.8 and 6.1.1.4'

loop_
_geom_angle_atom_site_label_1
_geom_angle_atom_site_label_2
_geom_angle_atom_site_label_3
_geom_angle_site_symmetry_1
_geom_angle_site_symmetry_3
_geom_angle
_geom_angle_publ_flag
O2 Cu O1 . . 171.99(7) y
O2 Cu O4 . 2_645 85.07(6) y
O1 Cu O4 . 2_645 96.26(6) y
O2 Cu N1 . . 93.66(7) y
O1 Cu N1 . . 82.57(7) y
O4 Cu N1 2_645 . 161.52(7) y
O2 Cu O5 . . 90.43(6) y
O1 Cu O5 . . 96.83(6) y
O4 Cu O5 2_645 . 104.82(6) y
N1 Cu O5 . . 93.61(6) y
O2 Cu O6 . . 93.64(6) y
O1 Cu O6 . . 78.72(6) y
O4 Cu O6 2_645 . 83.17(5) y
N1 Cu O6 . . 78.51(6) y
O5 Cu O6 . . 171.33(5) y
C1 O1 Cu . . 113.80(14) ?
C2 N1 C4 . . 122.06(18) ?
C2 N1 Cu . . 113.13(15) ?
C4 N1 Cu . . 124.59(13) ?
O3 C1 O1 . . 125.2(2) ?
O3 C1 C2 . . 119.5(2) ?
O1 C1 C2 . . 115.28(19) ?
C6 O2 Cu . . 127.35(13) ?
N1 C2 C3 . . 125.3(2) ?
N1 C2 C1 . . 114.66(19) ?
C3 C2 C1 . . 120.01(19) ?
C7 N2 H22 . . 120.5(16) ?
C7 N2 H21 . . 119.6(18) ?
H22 N2 H21 . . 118(2) ?
C2 C3 H3A . . 109.5 ?
C2 C3 H3B . . 109.5 ?
H3A C3 H3B . . 109.5 ?
C2 C3 H3C . . 109.5 ?
H3A C3 H3C . . 109.5 ?
H3B C3 H3C . . 109.5 ?
C7 N3 C8 . . 121.1(2) ?
C7 N3 H31 . . 119.0(18) ?
C8 N3 H31 . . 114.6(18) ?
N1 C4 C5 . . 112.05(18) ?
N1 C4 H4A . . 109.2 ?
C5 C4 H4A . . 109.2 ?
N1 C4 H4B . . 109.2 ?
C5 C4 H4B . . 109.2 ?
H4A C4 H4B . . 107.9 ?
C6 O4 Cu . 2_655 119.41(13) ?
Cu O5 H52 . . 123.0(17) ?
Cu O5 H51 . . 117.6(17) ?
H52 O5 H51 . . 103(2) ?
C6 C5 C4 . . 114.37(17) ?
C6 C5 H5A . . 108.7 ?
C4 C5 H5A . . 108.7 ?
C6 C5 H5B . . 108.7 ?
C4 C5 H5B . . 108.7 ?
H5A C5 H5B . . 107.6 ?
C7 O6 Cu . . 103.82(14) ?
O4 C6 O2 . . 121.75(19) ?
O4 C6 C5 . . 117.98(19) ?
O2 C6 C5 . . 120.25(19) ?
O6 C7 N2 . . 121.9(2) ?
O6 C7 N3 . . 122.2(2) ?
N2 C7 N3 . . 115.8(2) ?
N3 C8 C9 . . 112.5(3) ?
N3 C8 H8A . . 109.1 ?
C9 C8 H8A . . 109.1 ?
N3 C8 H8B . . 109.1 ?
C9 C8 H8B . . 109.1 ?
H8A C8 H8B . . 107.8 ?
C8 C9 H9A . . 109.5 ?
C8 C9 H9B . . 109.5 ?
H9A C9 H9B . . 109.5 ?
C8 C9 H9C . . 109.5 ?
H9A C9 H9C . . 109.5 ?
H9B C9 H9C . . 109.5 ?

loop_
_geom_bond_atom_site_label_1
_geom_bond_atom_site_label_2
_geom_bond_site_symmetry_2
_geom_bond_distance
_geom_bond_publ_flag
Cu O2 . 1.9346(15) y
Cu O1 . 1.9544(16) y
Cu O4 2_645 1.9816(14) y
Cu N1 . 1.9905(17) y
Cu O5 . 2.3103(16) y
Cu O6 . 3.0621(18) y
O1 C1 . 1.280(3) ?
N1 C2 . 1.276(3) ?
N1 C4 . 1.463(3) ?
C1 O3 . 1.230(3) ?
C1 C2 . 1.524(3) ?
O2 C6 . 1.263(3) ?
C2 C3 . 1.497(3) ?
N2 C7 . 1.347(3) ?
N2 H22 . 0.889(10) ?
N2 H21 . 0.884(10) ?
C3 H3A . 0.9800 ?
C3 H3B . 0.9800 ?
C3 H3C . 0.9800 ?
N3 C7 . 1.358(3) ?
N3 C8 . 1.457(3) ?
N3 H31 . 0.887(10) ?
C4 C5 . 1.530(3) ?
C4 H4A . 0.9900 ?
C4 H4B . 0.9900 ?
O4 C6 . 1.263(3) ?
O4 Cu 2_655 1.9816(14) ?
O5 H52 . 0.890(10) ?
O5 H51 . 0.891(10) ?
C5 C6 . 1.509(3) ?
C5 H5A . 0.9900 ?
C5 H5B . 0.9900 ?
O6 C7 . 1.246(3) ?
C8 C9 . 1.498(4) ?
C8 H8A . 0.9900 ?
C8 H8B . 0.9900 ?
C9 H9A . 0.9800 ?
C9 H9B . 0.9800 ?
C9 H9C . 0.9800 ?

loop_
_geom_hbond_atom_site_label_D
_geom_hbond_atom_site_label_H
_geom_hbond_atom_site_label_A
_geom_hbond_site_symmetry_A
_geom_hbond_distance_DH
_geom_hbond_distance_HA
_geom_hbond_distance_DA
_geom_hbond_angle_DHA
_geom_hbond_publ_flag
N2 H21 O5 2_655 0.88(2) 2.16(2) 3.038(3) 175(3) yes
N2 H22 O1 1_565 0.89(2) 2.05(2) 2.940(3) 174(3) yes
N3 H31 O3 1_565 0.890(10) 2.09(2) 2.971(3) 171(2) yes
O5 H51 O4 1_545 0.890(10) 2.22(2) 3.094(2) 167(2) yes
O5 H51 O2 2_645 0.890(10) 2.43(2) 2.790(2) 105(2) yes
O5 H52 O6 4_576 0.890(10) 1.860(10) 2.739(2) 166(2) yes

loop_
_geom_torsion_atom_site_label_1
_geom_torsion_atom_site_label_2
_geom_torsion_atom_site_label_3
_geom_torsion_atom_site_label_4
_geom_torsion_site_symmetry_1
_geom_torsion
O2 Cu O1 C1 . 55.9(5)
O4 Cu O1 C1 2_645 155.04(15)
N1 Cu O1 C1 . -6.39(15)
O5 Cu O1 C1 . -99.16(16)
O6 Cu O1 C1 . 73.31(15)
O2 Cu N1 C2 . -166.30(16)
O1 Cu N1 C2 . 6.60(16)
O4 Cu N1 C2 2_645 -80.9(3)
O5 Cu N1 C2 . 103.03(16)
O6 Cu N1 C2 . -73.33(16)
O2 Cu N1 C4 . 8.34(18)
O1 Cu N1 C4 . -178.76(18)
O4 Cu N1 C4 2_645 93.7(3)
O5 Cu N1 C4 . -82.32(17)
O6 Cu N1 C4 . 101.31(17)
Cu O1 C1 O3 . -176.6(2)
Cu O1 C1 C2 . 5.2(2)
O1 Cu O2 C6 . -74.4(5)
O4 Cu O2 C6 2_645 -174.31(18)
N1 Cu O2 C6 . -12.79(18)
O5 Cu O2 C6 . 80.85(17)
O6 Cu O2 C6 . -91.49(17)
C4 N1 C2 C3 . -0.3(4)
Cu N1 C2 C3 . 174.50(19)
C4 N1 C2 C1 . 179.62(19)
Cu N1 C2 C1 . -5.6(2)
O3 C1 C2 N1 . -177.9(2)
O1 C1 C2 N1 . 0.4(3)
O3 C1 C2 C3 . 2.0(4)
O1 C1 C2 C3 . -179.7(2)
C2 N1 C4 C5 . -162.6(2)
Cu N1 C4 C5 . 23.2(3)
N1 C4 C5 C6 . -58.2(3)
O2 Cu O6 C7 . 44.55(14)
O1 Cu O6 C7 . -133.06(14)
O4 Cu O6 C7 2_645 129.13(14)
N1 Cu O6 C7 . -48.45(14)
O5 Cu O6 C7 . -73.3(4)
Cu O4 C6 O2 2_655 -5.0(3)
Cu O4 C6 C5 2_655 176.77(14)
Cu O2 C6 O4 . 164.40(14)
Cu O2 C6 C5 . -17.4(3)
C4 C5 C6 O4 . -123.3(2)
C4 C5 C6 O2 . 58.4(3)
Cu O6 C7 N2 . -62.4(2)
Cu O6 C7 N3 . 114.6(2)
C8 N3 C7 O6 . 15.5(4)
C8 N3 C7 N2 . -167.3(2)
C7 N3 C8 C9 . 100.1(3)
